data_7218189
loop_
_publ_author_name
'Cao, Tingting'
'Peng, Yanqiang'
'Liu, Ting'
'Wang, Suna'
'Dou, Jianmin'
'Li, Yunwu'
'Zhou, Changhui'
'Li, Dacheng'
'Bai, Junfeng'

_publ_section_title
;
 Assembly of a series of d10coordination polymers of pamoic acid through a
 mixed-ligand synthetic strategy: syntheses, structures and fluorescence
 properties
;
_journal_issue 46
_journal_name_full CrystEngComm
_journal_page_first 10658
_journal_paper_doi 10.1039/C4CE01356E
_journal_volume 16
_journal_year 2014
_chemical_formula_sum 'C33 H28 N4 O6 Zn'
_chemical_formula_weight 641.96
_chemical_name_systematic
; 
 ? 
;
_space_group_IT_number 14
_symmetry_cell_setting monoclinic
_symmetry_space_group_name_Hall '-P 2yn'
_symmetry_space_group_name_H-M 'P 1 21/n 1'
_atom_sites_solution_hydrogens geom
_atom_sites_solution_primary direct
_atom_sites_solution_secondary difmap
_audit_creation_method SHELXL-97
_cell_angle_alpha 90.00
_cell_angle_beta 92.1850(10)
_cell_angle_gamma 90.00
_cell_formula_units_Z 4
_cell_length_a 13.1085(12)
_cell_length_b 16.6562(16)
_cell_length_c 13.6422(14)
_cell_measurement_reflns_used 3842
_cell_measurement_temperature 298(2)
_cell_measurement_theta_max 27.787
_cell_measurement_theta_min 2.864
_cell_volume 2976.4(5)
_computing_cell_refinement 'Bruker SMART'
_computing_data_collection 'Bruker SMART'
_computing_data_reduction 'Bruker SHELXTL'
_computing_molecular_graphics 'Bruker SHELXTL'
_computing_publication_material 'Bruker SHELXTL'
_computing_structure_refinement 'SHELXL-97 (Sheldrick, 1997)'
_computing_structure_solution 'SHELXS-97 (Sheldrick, 1990)'
_diffrn_ambient_temperature 298(2)
_diffrn_measured_fraction_theta_full 0.995
_diffrn_measured_fraction_theta_max 0.995
_diffrn_measurement_device_type 'CCD area detector'
_diffrn_measurement_method 'phi and omega scans'
_diffrn_radiation_monochromator graphite
_diffrn_radiation_source 'fine-focus sealed tube'
_diffrn_radiation_type MoK\a
_diffrn_radiation_wavelength 0.71073
_diffrn_reflns_av_R_equivalents 0.0471
_diffrn_reflns_av_sigmaI/netI 0.0593
_diffrn_reflns_limit_h_max 15
_diffrn_reflns_limit_h_min -15
_diffrn_reflns_limit_k_max 19
_diffrn_reflns_limit_k_min -14
_diffrn_reflns_limit_l_max 16
_diffrn_reflns_limit_l_min -16
_diffrn_reflns_number 14885
_diffrn_reflns_theta_full 25.02
_diffrn_reflns_theta_max 25.02
_diffrn_reflns_theta_min 2.44
_exptl_absorpt_coefficient_mu 0.878
_exptl_absorpt_correction_T_max 0.8104
_exptl_absorpt_correction_T_min 0.7204
_exptl_absorpt_correction_type multi-scan
_exptl_absorpt_process_details sadabs
_exptl_crystal_colour yellow
_exptl_crystal_density_diffrn 1.433
_exptl_crystal_density_method 'not measured'
_exptl_crystal_description block
_exptl_crystal_F_000 1328
_exptl_crystal_size_max 0.40
_exptl_crystal_size_mid 0.27
_exptl_crystal_size_min 0.25
_refine_diff_density_max 1.242
_refine_diff_density_min -1.125
_refine_diff_density_rms 0.105
_refine_ls_extinction_method none
_refine_ls_goodness_of_fit_ref 1.023
_refine_ls_hydrogen_treatment constr
_refine_ls_matrix_type full
_refine_ls_number_parameters 399
_refine_ls_number_reflns 5232
_refine_ls_number_restraints 1122
_refine_ls_restrained_S_all 1.066
_refine_ls_R_factor_all 0.1013
_refine_ls_R_factor_gt 0.0686
_refine_ls_shift/su_max 0.000
_refine_ls_shift/su_mean 0.000
_refine_ls_structure_factor_coef Fsqd
_refine_ls_weighting_details 'calc w=1/[\s^2^(Fo^2^)+(0.1463P)^2^+0.0000P] where P=(Fo^2^+2Fc^2^)/3'
_refine_ls_weighting_scheme calc
_refine_ls_wR_factor_gt 0.1958
_refine_ls_wR_factor_ref 0.2213
_reflns_number_gt 3417
_reflns_number_total 5232
_reflns_threshold_expression >2sigma(I)
_cod_data_source_file c4ce01356e2.cif
_cod_data_source_block 1004653
_cod_depositor_comments
;
The following automatic conversions were performed:

'_symmetry_cell_setting' value 'Monoclinic' changed to 'monoclinic'
according to
/usr/data/users/saulius/crontab/automatic-downloads/rss-feeds/RSC/lib/dictionaries/cif_core.dic
dictionary named 'cif_core.dic' version 2.4.2 from 2011-04-26.

Automatic conversion script
Id: cif_fix_values 2827 2014-09-09 07:05:25Z andrius 

 Adding full bibliography for 7218186--7218193.cif.
;
_cod_original_sg_symbol_H-M 'P2(1)/n  '
_cod_database_code 7218189

loop_
_symmetry_equiv_pos_as_xyz
'x, y, z'
'-x+1/2, y+1/2, -z+1/2'
'-x, -y, -z'
'x-1/2, -y-1/2, z-1/2'

loop_
_atom_site_label
_atom_site_type_symbol
_atom_site_fract_x
_atom_site_fract_y
_atom_site_fract_z
_atom_site_U_iso_or_equiv
_atom_site_adp_type
_atom_site_occupancy
_atom_site_symmetry_multiplicity
_atom_site_calc_flag
_atom_site_refinement_flags
Zn1 Zn 0.38658(5) 0.45631(4) 1.14038(4) 0.0420(3) Uani 1 1 d .
N1 N 0.3001(4) 0.5375(3) 1.0648(4) 0.0492(11) Uani 1 1 d U
N2 N 0.2497(5) 0.6260(3) 0.9546(4) 0.0674(15) Uani 1 1 d DU
N3 N 0.2164(7) 0.9015(5) 1.0891(5) 0.120(2) Uani 1 1 d DU
C32 C 0.2097(6) 1.0057(4) 1.1766(6) 0.083(2) Uani 1 1 d U
H32 H 0.2160 1.0585 1.1980 0.099 Uiso 1 1 calc R
O1 O 0.4202(3) 0.3736(2) 1.0481(3) 0.0496(10) Uani 1 1 d U
O2 O 0.3484(3) 0.2679(2) 1.1165(3) 0.0570(11) Uani 1 1 d U
O3 O 0.3680(3) 0.1293(2) 1.0390(3) 0.0519(10) Uani 1 1 d U
H3 H 0.3414 0.1636 1.0728 0.078 Uiso 1 1 calc R
O4 O 0.0185(3) -0.0117(2) 0.6614(3) 0.0471(9) Uani 1 1 d U
O5 O 0.0586(3) 0.0835(3) 0.7680(4) 0.0681(13) Uani 1 1 d U
O6 O 0.2298(3) 0.0806(2) 0.8618(3) 0.0524(10) Uani 1 1 d U
H6 H 0.1677 0.0862 0.8567 0.079 Uiso 1 1 calc R
C1 C 0.3964(4) 0.3000(3) 1.0510(4) 0.0431(13) Uani 1 1 d U
C2 C 0.4449(4) 0.1190(3) 0.8857(4) 0.0392(11) Uani 1 1 d U
C3 C 0.4146(4) 0.1655(3) 0.9631(4) 0.0382(11) Uani 1 1 d U
C4 C 0.4306(4) 0.2501(3) 0.9655(4) 0.0402(12) Uani 1 1 d U
C5 C 0.4777(4) 0.2861(3) 0.8881(4) 0.0422(12) Uani 1 1 d U
H5 H 0.4882 0.3413 0.8894 0.051 Uiso 1 1 calc R
C6 C 0.5099(4) 0.2423(3) 0.8078(4) 0.0437(12) Uani 1 1 d U
C7 C 0.4939(4) 0.1566(3) 0.8074(4) 0.0419(12) Uani 1 1 d U
C8 C 0.5317(4) 0.1144(4) 0.7247(4) 0.0527(14) Uani 1 1 d U
H8 H 0.5247 0.0589 0.7214 0.063 Uiso 1 1 calc R
C9 C 0.5778(5) 0.1541(4) 0.6504(5) 0.0643(17) Uani 1 1 d U
H9 H 0.6008 0.1249 0.5975 0.077 Uiso 1 1 calc R
C10 C 0.5911(5) 0.2367(4) 0.6521(5) 0.0685(18) Uani 1 1 d U
H10 H 0.6231 0.2624 0.6011 0.082 Uiso 1 1 calc R
C11 C 0.5569(5) 0.2798(4) 0.7289(5) 0.0599(15) Uani 1 1 d U
H11 H 0.5648 0.3353 0.7292 0.072 Uiso 1 1 calc R
C12 C 0.4310(4) 0.0287(3) 0.8874(4) 0.0436(13) Uani 1 1 d U
H12A H 0.4077 0.0138 0.9516 0.052 Uiso 1 1 calc R
H12B H 0.4973 0.0041 0.8803 0.052 Uiso 1 1 calc R
C13 C 0.0805(4) 0.0229(3) 0.7211(4) 0.0450(13) Uani 1 1 d U
C14 C 0.3569(4) -0.0078(3) 0.8098(4) 0.0408(12) Uani 1 1 d U
C15 C 0.2590(4) 0.0209(3) 0.8012(4) 0.0390(12) Uani 1 1 d U
C16 C 0.1865(4) -0.0105(3) 0.7307(4) 0.0394(12) Uani 1 1 d U
C17 C 0.2166(4) -0.0714(3) 0.6704(4) 0.0402(12) Uani 1 1 d U
H17 H 0.1708 -0.0907 0.6222 0.048 Uiso 1 1 calc R
C18 C 0.3136(4) -0.1053(3) 0.6792(4) 0.0418(12) Uani 1 1 d U
C19 C 0.3857(4) -0.0731(3) 0.7507(4) 0.0411(12) Uani 1 1 d U
C20 C 0.4830(5) -0.1126(4) 0.7587(5) 0.0606(15) Uani 1 1 d U
H20 H 0.5322 -0.0933 0.8037 0.073 Uiso 1 1 calc R
C21 C 0.5055(5) -0.1765(4) 0.7033(5) 0.0705(18) Uani 1 1 d U
H21 H 0.5691 -0.2008 0.7118 0.085 Uiso 1 1 calc R
C22 C 0.4350(5) -0.2073(4) 0.6327(5) 0.0692(18) Uani 1 1 d U
H22 H 0.4522 -0.2509 0.5942 0.083 Uiso 1 1 calc R
C23 C 0.3408(5) -0.1722(4) 0.6214(5) 0.0579(15) Uani 1 1 d U
H23 H 0.2938 -0.1926 0.5751 0.069 Uiso 1 1 calc R
C24 C 0.3278(5) 0.5864(4) 0.9961(4) 0.0575(15) Uani 1 1 d U
H24 H 0.3950 0.5929 0.9782 0.069 Uiso 1 1 calc R
C25 C 0.1964(6) 0.5474(4) 1.0647(7) 0.083(2) Uani 1 1 d U
H25 H 0.1531 0.5201 1.1056 0.100 Uiso 1 1 calc R
C26 C 0.1663(7) 0.6016(5) 0.9979(7) 0.096(2) Uani 1 1 d U
H26 H 0.0998 0.6189 0.9844 0.115 Uiso 1 1 calc R
C27 C 0.2535(8) 0.6809(4) 0.8716(5) 0.099(2) Uani 1 1 d DU
H27A H 0.3116 0.6661 0.8334 0.119 Uiso 1 1 calc R
H27B H 0.1926 0.6724 0.8303 0.119 Uiso 1 1 calc R
C28 C 0.2608(11) 0.7626(6) 0.8923(7) 0.146(3) Uani 1 1 d DU
H28A H 0.2025 0.7866 0.8575 0.176 Uiso 1 1 calc R
H28B H 0.3203 0.7807 0.8584 0.176 Uiso 1 1 calc R
C29 C 0.2675(9) 0.8057(6) 0.9919(7) 0.134(3) Uani 1 1 d DU
H29A H 0.2663 0.7670 1.0450 0.161 Uiso 1 1 calc R
H29B H 0.3302 0.8364 0.9985 0.161 Uiso 1 1 calc R
C30 C 0.1808(9) 0.8578(7) 0.9947(7) 0.146(3) Uani 1 1 d DU
H30A H 0.1173 0.8289 1.0018 0.175 Uiso 1 1 calc R
H30B H 0.1752 0.8934 0.9385 0.175 Uiso 1 1 calc R
C31 C 0.2251(7) 0.9818(5) 1.0849(6) 0.091(2) Uani 1 1 d U
H31 H 0.2388 1.0134 1.0307 0.109 Uiso 1 1 calc R
N4 N 0.1836(4) 0.9435(3) 1.2349(4) 0.0557(13) Uani 1 1 d U
C33 C 0.1898(8) 0.8821(5) 1.1809(6) 0.100(2) Uani 1 1 d U
H33 H 0.1777 0.8300 1.2018 0.120 Uiso 1 1 calc R

loop_
_atom_site_aniso_label
_atom_site_aniso_U_11
_atom_site_aniso_U_22
_atom_site_aniso_U_33
_atom_site_aniso_U_23
_atom_site_aniso_U_13
_atom_site_aniso_U_12
Zn1 0.0437(4) 0.0397(4) 0.0428(4) -0.0037(3) 0.0034(3) 0.0007(3)
N1 0.040(3) 0.047(3) 0.060(3) 0.004(2) 0.000(2) -0.001(2)
N2 0.095(4) 0.047(3) 0.059(3) 0.005(2) -0.014(3) 0.015(3)
N3 0.197(6) 0.098(5) 0.070(4) -0.011(3) 0.060(4) -0.036(5)
C32 0.119(6) 0.054(4) 0.078(4) 0.004(4) 0.044(4) -0.009(4)
O1 0.067(2) 0.039(2) 0.044(2) -0.0074(17) 0.0066(18) 0.0002(19)
O2 0.072(3) 0.054(2) 0.046(2) -0.0036(19) 0.017(2) -0.003(2)
O3 0.071(3) 0.047(2) 0.038(2) -0.0023(17) 0.0076(19) -0.009(2)
O4 0.042(2) 0.046(2) 0.053(2) -0.0036(18) -0.0059(18) -0.0017(17)
O5 0.054(3) 0.061(3) 0.088(3) -0.028(3) -0.006(2) 0.012(2)
O6 0.050(2) 0.052(2) 0.055(2) -0.0186(19) -0.0051(19) 0.007(2)
C1 0.042(3) 0.046(3) 0.041(3) -0.002(2) -0.006(2) 0.010(2)
C2 0.039(3) 0.039(3) 0.039(3) -0.003(2) -0.007(2) 0.000(2)
C3 0.039(3) 0.042(3) 0.033(2) 0.001(2) -0.005(2) 0.000(2)
C4 0.041(3) 0.042(3) 0.038(3) -0.004(2) -0.002(2) 0.005(2)
C5 0.045(3) 0.037(3) 0.045(3) 0.000(2) 0.000(2) 0.000(2)
C6 0.041(3) 0.046(3) 0.044(3) -0.002(2) 0.003(2) -0.001(2)
C7 0.038(3) 0.046(3) 0.042(3) -0.005(2) -0.002(2) 0.006(2)
C8 0.056(3) 0.052(3) 0.051(3) -0.010(3) 0.003(3) 0.003(3)
C9 0.062(4) 0.073(4) 0.059(4) -0.012(3) 0.019(3) 0.003(3)
C10 0.074(4) 0.077(4) 0.056(4) 0.004(3) 0.023(3) -0.011(3)
C11 0.060(3) 0.056(3) 0.066(4) -0.002(3) 0.021(3) -0.006(3)
C12 0.047(3) 0.044(3) 0.038(3) -0.004(2) -0.010(2) 0.002(2)
C13 0.047(3) 0.038(3) 0.049(3) 0.003(2) 0.000(3) -0.004(2)
C14 0.051(3) 0.036(3) 0.035(2) 0.000(2) -0.005(2) 0.002(2)
C15 0.049(3) 0.034(3) 0.034(2) -0.001(2) -0.001(2) 0.000(2)
C16 0.045(3) 0.036(3) 0.037(3) 0.005(2) -0.002(2) -0.001(2)
C17 0.049(3) 0.037(3) 0.034(2) -0.004(2) -0.003(2) -0.004(2)
C18 0.050(3) 0.037(3) 0.038(3) -0.006(2) -0.005(2) 0.002(2)
C19 0.049(3) 0.036(2) 0.038(3) -0.002(2) -0.004(2) 0.002(2)
C20 0.061(3) 0.057(3) 0.062(3) -0.011(3) -0.017(3) 0.011(3)
C21 0.067(4) 0.065(4) 0.078(4) -0.020(3) -0.013(3) 0.026(3)
C22 0.069(4) 0.059(4) 0.079(4) -0.027(3) -0.011(3) 0.019(3)
C23 0.062(4) 0.057(3) 0.054(3) -0.020(3) -0.009(3) 0.008(3)
C24 0.066(4) 0.056(3) 0.051(3) -0.005(3) 0.005(3) 0.012(3)
C25 0.055(4) 0.071(4) 0.124(6) 0.033(4) 0.004(4) 0.000(3)
C26 0.077(5) 0.079(5) 0.129(6) 0.023(4) -0.016(4) 0.013(4)
C27 0.141(5) 0.082(4) 0.073(4) 0.008(4) -0.009(4) 0.026(4)
C28 0.216(6) 0.119(5) 0.105(5) 0.008(5) 0.010(5) -0.023(5)
C29 0.178(6) 0.108(5) 0.118(5) 0.016(4) 0.030(5) 0.013(5)
C30 0.178(6) 0.150(6) 0.110(5) -0.004(4) 0.009(5) -0.021(5)
C31 0.119(5) 0.075(4) 0.081(4) 0.009(4) 0.037(4) -0.023(4)
N4 0.068(3) 0.043(3) 0.057(3) -0.001(2) 0.021(3) -0.004(2)
C33 0.172(6) 0.064(4) 0.067(4) -0.005(4) 0.049(4) -0.034(4)

loop_
_atom_type_symbol
_atom_type_description
_atom_type_scat_dispersion_real
_atom_type_scat_dispersion_imag
_atom_type_scat_source
C C 0.0033 0.0016 'International Tables Vol C Tables 4.2.6.8 and 6.1.1.4'
H H 0.0000 0.0000 'International Tables Vol C Tables 4.2.6.8 and 6.1.1.4'
N N 0.0061 0.0033 'International Tables Vol C Tables 4.2.6.8 and 6.1.1.4'
O O 0.0106 0.0060 'International Tables Vol C Tables 4.2.6.8 and 6.1.1.4'
Zn Zn 0.2839 1.4301 'International Tables Vol C Tables 4.2.6.8 and 6.1.1.4'

loop_
_geom_angle_atom_site_label_1
_geom_angle_atom_site_label_2
_geom_angle_atom_site_label_3
_geom_angle
_geom_angle_site_symmetry_1
_geom_angle_site_symmetry_3
O1 Zn1 O4 102.02(16) . 4_666
O1 Zn1 N4 127.61(18) . 2_547
O4 Zn1 N4 111.1(2) 4_666 2_547
O1 Zn1 N1 106.42(18) . .
O4 Zn1 N1 103.45(17) 4_666 .
N4 Zn1 N1 103.9(2) 2_547 .
C24 N1 C25 103.1(5) . .
C24 N1 Zn1 128.2(4) . .
C25 N1 Zn1 128.3(4) . .
C24 N2 C26 107.0(6) . .
C24 N2 C27 126.5(7) . .
C26 N2 C27 126.3(7) . .
C31 N3 C33 107.6(7) . .
C31 N3 C30 117.3(8) . .
C33 N3 C30 125.7(8) . .
C31 C32 N4 111.9(7) . .
C31 C32 H32 124.1 . .
N4 C32 H32 124.1 . .
C1 O1 Zn1 127.5(4) . .
C3 O3 H3 109.5 . .
C13 O4 Zn1 114.7(4) . 4_565
C15 O6 H6 109.5 . .
O2 C1 O1 125.1(5) . .
O2 C1 C4 119.6(5) . .
O1 C1 C4 115.3(5) . .
C3 C2 C7 118.8(5) . .
C3 C2 C12 120.5(5) . .
C7 C2 C12 120.7(5) . .
O3 C3 C2 118.9(5) . .
O3 C3 C4 119.3(4) . .
C2 C3 C4 121.8(5) . .
C5 C4 C3 118.8(5) . .
C5 C4 C1 120.3(5) . .
C3 C4 C1 120.9(5) . .
C4 C5 C6 122.1(5) . .
C4 C5 H5 119.0 . .
C6 C5 H5 119.0 . .
C5 C6 C11 121.5(5) . .
C5 C6 C7 118.2(5) . .
C11 C6 C7 120.3(5) . .
C2 C7 C8 123.9(5) . .
C2 C7 C6 120.4(5) . .
C8 C7 C6 115.7(5) . .
C9 C8 C7 121.4(6) . .
C9 C8 H8 119.3 . .
C7 C8 H8 119.3 . .
C8 C9 C10 121.7(6) . .
C8 C9 H9 119.2 . .
C10 C9 H9 119.2 . .
C11 C10 C9 119.5(6) . .
C11 C10 H10 120.3 . .
C9 C10 H10 120.3 . .
C10 C11 C6 121.4(6) . .
C10 C11 H11 119.3 . .
C6 C11 H11 119.3 . .
C2 C12 C14 117.2(4) . .
C2 C12 H12A 108.0 . .
C14 C12 H12A 108.0 . .
C2 C12 H12B 108.0 . .
C14 C12 H12B 108.0 . .
H12A C12 H12B 107.2 . .
O5 C13 O4 123.3(5) . .
O5 C13 C16 119.4(5) . .
O4 C13 C16 117.2(5) . .
C15 C14 C19 119.2(5) . .
C15 C14 C12 119.2(5) . .
C19 C14 C12 121.5(5) . .
O6 C15 C14 119.2(5) . .
O6 C15 C16 118.9(5) . .
C14 C15 C16 121.9(5) . .
C17 C16 C15 118.4(5) . .
C17 C16 C13 120.5(5) . .
C15 C16 C13 121.0(5) . .
C16 C17 C18 122.0(5) . .
C16 C17 H17 119.0 . .
C18 C17 H17 119.0 . .
C17 C18 C23 121.2(5) . .
C17 C18 C19 118.9(5) . .
C23 C18 C19 119.9(5) . .
C14 C19 C20 124.4(5) . .
C14 C19 C18 119.4(5) . .
C20 C19 C18 116.1(5) . .
C21 C20 C19 122.2(6) . .
C21 C20 H20 118.9 . .
C19 C20 H20 118.9 . .
C20 C21 C22 121.4(6) . .
C20 C21 H21 119.3 . .
C22 C21 H21 119.3 . .
C23 C22 C21 119.2(6) . .
C23 C22 H22 120.4 . .
C21 C22 H22 120.4 . .
C22 C23 C18 121.1(6) . .
C22 C23 H23 119.4 . .
C18 C23 H23 119.4 . .
N1 C24 N2 112.8(6) . .
N1 C24 H24 123.6 . .
N2 C24 H24 123.6 . .
C26 C25 N1 110.6(7) . .
C26 C25 H25 124.7 . .
N1 C25 H25 124.7 . .
N2 C26 C25 106.5(7) . .
N2 C26 H26 126.7 . .
C25 C26 H26 126.7 . .
C28 C27 N2 117.4(7) . .
C28 C27 H27A 108.0 . .
N2 C27 H27A 108.0 . .
C28 C27 H27B 108.0 . .
N2 C27 H27B 108.0 . .
H27A C27 H27B 107.2 . .
C27 C28 C29 129.5(9) . .
C27 C28 H28A 104.9 . .
C29 C28 H28A 104.9 . .
C27 C28 H28B 104.9 . .
C29 C28 H28B 104.9 . .
H28A C28 H28B 105.8 . .
C30 C29 C28 106.8(9) . .
C30 C29 H29A 110.4 . .
C28 C29 H29A 110.4 . .
C30 C29 H29B 110.4 . .
C28 C29 H29B 110.4 . .
H29A C29 H29B 108.6 . .
C29 C30 N3 95.4(8) . .
C29 C30 H30A 112.7 . .
N3 C30 H30A 112.7 . .
C29 C30 H30B 112.7 . .
N3 C30 H30B 112.7 . .
H30A C30 H30B 110.2 . .
C32 C31 N3 103.9(7) . .
C32 C31 H31 128.1 . .
N3 C31 H31 128.1 . .
C33 N4 C32 104.6(6) . .
C33 N4 Zn1 129.2(5) . 2_557
C32 N4 Zn1 123.9(4) . 2_557
N4 C33 N3 111.9(7) . .
N4 C33 H33 124.1 . .
N3 C33 H33 124.1 . .

loop_
_geom_bond_atom_site_label_1
_geom_bond_atom_site_label_2
_geom_bond_distance
_geom_bond_site_symmetry_2
Zn1 O1 1.929(3) .
Zn1 O4 1.972(4) 4_666
Zn1 N4 1.976(5) 2_547
Zn1 N1 2.021(5) .
N1 C24 1.304(7) .
N1 C25 1.369(9) .
N2 C24 1.326(8) .
N2 C26 1.326(10) .
N2 C27 1.458(7) .
N3 C31 1.344(10) .
N3 C33 1.351(9) .
N3 C30 1.536(8) .
C32 C31 1.336(10) .
C32 N4 1.357(8) .
C32 H32 0.9300 .
O1 C1 1.265(6) .
O2 C1 1.234(6) .
O3 C3 1.363(6) .
O3 H3 0.8200 .
O4 C13 1.267(7) .
O4 Zn1 1.972(4) 4_565
O5 C13 1.236(7) .
O6 C15 1.359(6) .
O6 H6 0.8200 .
C1 C4 1.514(7) .
C2 C3 1.380(7) .
C2 C7 1.414(7) .
C2 C12 1.515(7) .
C3 C4 1.425(7) .
C4 C5 1.381(7) .
C5 C6 1.395(7) .
C5 H5 0.9300 .
C6 C11 1.407(7) .
C6 C7 1.441(8) .
C7 C8 1.434(7) .
C8 C9 1.370(8) .
C8 H8 0.9300 .
C9 C10 1.387(9) .
C9 H9 0.9300 .
C10 C11 1.361(8) .
C10 H10 0.9300 .
C11 H11 0.9300 .
C12 C14 1.534(7) .
C12 H12A 0.9700 .
C12 H12B 0.9700 .
C13 C16 1.498(8) .
C14 C15 1.371(7) .
C14 C19 1.414(7) .
C15 C16 1.425(7) .
C16 C17 1.374(7) .
C17 C18 1.392(7) .
C17 H17 0.9300 .
C18 C23 1.418(8) .
C18 C19 1.436(7) .
C19 C20 1.435(8) .
C20 C21 1.344(9) .
C20 H20 0.9300 .
C21 C22 1.405(9) .
C21 H21 0.9300 .
C22 C23 1.370(9) .
C22 H22 0.9300 .
C23 H23 0.9300 .
C24 H24 0.9300 .
C25 C26 1.331(11) .
C25 H25 0.9300 .
C26 H26 0.9300 .
C27 C28 1.392(8) .
C27 H27A 0.9700 .
C27 H27B 0.9700 .
C28 C29 1.536(8) .
C28 H28A 0.9700 .
C28 H28B 0.9700 .
C29 C30 1.432(9) .
C29 H29A 0.9700 .
C29 H29B 0.9700 .
C30 H30A 0.9700 .
C30 H30B 0.9700 .
C31 H31 0.9300 .
N4 C33 1.265(9) .
N4 Zn1 1.976(5) 2_557
C33 H33 0.9300 .
